data_1548757
loop_
_publ_author_name
'Bakewell, Clare'
'Ward, Bryan J.'
'White, Andrew J. P.'
'Crimmin, Mark R.'

_publ_section_title
;
 A combined experimental and computational study on the reaction of
 fluoroarenes with Mg-Mg, Mg-Zn, Mg-Al and Al-Zn bonds.
;
_journal_issue 8
_journal_name_full 'Chemical science'
_journal_page_first 2348
_journal_page_last 2356
_journal_paper_doi 10.1039/c7sc05059c
_journal_volume 9
_journal_year 2018
_chemical_formula_moiety 'C46 H58 Mg N4 Zn'
_chemical_formula_sum 'C46 H58 Mg N4 Zn'
_chemical_formula_weight 756.64
_space_group_crystal_system monoclinic
_space_group_IT_number 13
_space_group_name_Hall '-P 2yac'
_space_group_name_H-M_alt 'P 1 2/n 1'
_symmetry_space_group_name_Hall '-P 2yac'
_symmetry_space_group_name_H-M 'P 1 2/n 1'
_atom_sites_solution_hydrogens geom
_audit_creation_method SHELXL-2014/7
_audit_update_record
;
2017-09-20 deposited with the CCDC.
2018-01-22 downloaded from the CCDC.
;
_cell_angle_alpha 90
_cell_angle_beta 102.544(2)
_cell_angle_gamma 90
_cell_formula_units_Z 2
_cell_length_a 13.4443(3)
_cell_length_b 8.2978(2)
_cell_length_c 19.6313(5)
_cell_measurement_reflns_used 2984
_cell_measurement_temperature 173(2)
_cell_measurement_theta_max 73.4540
_cell_measurement_theta_min 4.4570
_cell_volume 2137.75(9)
_computing_cell_refinement 'CrysAlisPro, Rigaku OD'
_computing_data_collection 'CrysAlisPro, Rigaku OD'
_computing_data_reduction 'CrysAlisPro, Rigaku OD'
_computing_molecular_graphics 'Bruker SHELXTL'
_computing_publication_material 'CIFTAB-2014 (Sheldrick, 2014)'
_computing_structure_refinement 'SHELXL-2014/7 (Sheldrick, 2014)'
_computing_structure_solution 'SHELXS-2014 (Sheldrick, 2014)'
_diffrn_ambient_temperature 173(2)
_diffrn_detector_area_resol_mean 10.4115
_diffrn_measured_fraction_theta_full 0.983
_diffrn_measured_fraction_theta_max 0.943
_diffrn_measurement_device_type 'Agilent Xcalibur PX Ultra A'
_diffrn_measurement_method 'omega scans'
_diffrn_radiation_type CuK\a
_diffrn_radiation_wavelength 1.54184
_diffrn_reflns_av_R_equivalents 0.0322
_diffrn_reflns_av_unetI/netI 0.0427
_diffrn_reflns_Laue_measured_fraction_full 0.983
_diffrn_reflns_Laue_measured_fraction_max 0.943
_diffrn_reflns_limit_h_max 16
_diffrn_reflns_limit_h_min -16
_diffrn_reflns_limit_k_max 10
_diffrn_reflns_limit_k_min -5
_diffrn_reflns_limit_l_max 24
_diffrn_reflns_limit_l_min -21
_diffrn_reflns_number 6976
_diffrn_reflns_point_group_measured_fraction_full 0.983
_diffrn_reflns_point_group_measured_fraction_max 0.943
_diffrn_reflns_theta_full 67.684
_diffrn_reflns_theta_max 73.877
_diffrn_reflns_theta_min 3.645
_diffrn_source 'Enhance Ultra (Cu) X-ray Source'
_exptl_absorpt_coefficient_mu 1.194
_exptl_absorpt_correction_T_max 0.913
_exptl_absorpt_correction_T_min 0.757
_exptl_absorpt_correction_type analytical
_exptl_absorpt_process_details
; 
CrysAlisPro 1.171.38.43 (Rigaku Oxford Diffraction, 2015) 
Analytical numeric absorption correction using a multifaceted crystal 
model based on expressions derived by R.C. Clark & J.S. Reid. 
(Clark, R. C. & Reid, J. S. (1995). Acta Cryst. A51, 887-897) 
Empirical absorption correction using spherical harmonics, 
implemented in SCALE3 ABSPACK scaling algorithm. 
;
_exptl_crystal_colour Colourless
_exptl_crystal_density_diffrn 1.175
_exptl_crystal_description 'tabular needles'
_exptl_crystal_F_000 808
_exptl_crystal_size_max 0.39
_exptl_crystal_size_mid 0.27
_exptl_crystal_size_min 0.08
_refine_diff_density_max 0.476
_refine_diff_density_min -0.202
_refine_diff_density_rms 0.048
_refine_ls_extinction_coef 0.00092(17)
_refine_ls_extinction_expression Fc^*^=kFc[1+0.001xFc^2^\l^3^/sin(2\q)]^-1/4^
_refine_ls_extinction_method 'SHELXL-2014/7 (Sheldrick 2014'
_refine_ls_goodness_of_fit_ref 1.017
_refine_ls_hydrogen_treatment constr
_refine_ls_matrix_type full
_refine_ls_number_parameters 248
_refine_ls_number_reflns 4100
_refine_ls_number_restraints 0
_refine_ls_restrained_S_all 1.017
_refine_ls_R_factor_all 0.0541
_refine_ls_R_factor_gt 0.0402
_refine_ls_shift/su_max 0.000
_refine_ls_shift/su_mean 0.000
_refine_ls_structure_factor_coef Fsqd
_refine_ls_weighting_details 'w=1/[\s^2^(Fo^2^)+(0.0500P)^2^+0.7230P] where P=(Fo^2^+2Fc^2^)/3'
_refine_ls_weighting_scheme calc
_refine_ls_wR_factor_gt 0.1018
_refine_ls_wR_factor_ref 0.1132
_reflns_Friedel_coverage 0.000
_reflns_number_gt 3275
_reflns_number_total 4100
_reflns_threshold_expression 'I > 2\s(I)'
_cod_data_source_file c7sc05059c3.cif
_cod_data_source_block mesBDIMg-ZnBDImes
_cod_depositor_comments 'Adding full bibliography for 1548752--1548762.cif.'
_cod_original_cell_volume 2137.77(9)
_cod_database_code 1548757
_shelx_shelxl_version_number 2014/7
_shelx_space_group_comment
; 
The symmetry employed for this shelxl refinement is uniquely defined 
by the following loop, which should always be used as a source of 
symmetry information in preference to the above space-group names. 
They are only intended as comments. 
;

loop_
_space_group_symop_operation_xyz
'x, y, z'
'-x+1/2, y, -z+1/2'
'-x, -y, -z'
'x-1/2, -y, z-1/2'

loop_
_atom_site_label
_atom_site_type_symbol
_atom_site_fract_x
_atom_site_fract_y
_atom_site_fract_z
_atom_site_U_iso_or_equiv
_atom_site_adp_type
_atom_site_occupancy
_atom_site_site_symmetry_order
_atom_site_calc_flag
_atom_site_refinement_flags_posn
_atom_site_refinement_flags_adp
_atom_site_refinement_flags_occupancy
_atom_site_disorder_assembly
_atom_site_disorder_group
Mg1 Mg 0.1920(19) 0.278(4) 0.6935(10) 0.0292(5) Uani 0.5 1 d . . P A 1
Zn1 Zn 0.1914(7) 0.2745(14) 0.6870(4) 0.0292(5) Uani 0.5 1 d . . P A 2
N1 N 0.04435(13) 0.3354(2) 0.65132(9) 0.0313(4) Uani 1 1 d . . . . .
C1 C -0.00551(15) 0.3134(3) 0.58570(11) 0.0324(5) Uani 1 1 d . . . . .
C2 C 0.03712(17) 0.2448(3) 0.53368(11) 0.0370(5) Uani 1 1 d . . . . .
H2A H -0.0087 0.2273 0.4901 0.044 Uiso 1 1 calc R U . . .
C3 C 0.13815(16) 0.1984(3) 0.53697(11) 0.0348(5) Uani 1 1 d . . . . .
N3 N 0.21188(13) 0.2089(2) 0.59395(9) 0.0320(4) Uani 1 1 d . . . . .
C4 C -0.11550(16) 0.3679(3) 0.56350(12) 0.0410(6) Uani 1 1 d . . . . .
H4A H -0.1565 0.3137 0.5922 0.061 Uiso 1 1 calc R U . . .
H4B H -0.1417 0.3405 0.5143 0.061 Uiso 1 1 calc R U . . .
H4C H -0.1193 0.4848 0.5696 0.061 Uiso 1 1 calc R U . . .
C5 C 0.16148(18) 0.1346(4) 0.46946(12) 0.0456(6) Uani 1 1 d . . . . .
H5A H 0.2070 0.2098 0.4527 0.068 Uiso 1 1 calc R U . . .
H5B H 0.0979 0.1239 0.4342 0.068 Uiso 1 1 calc R U . . .
H5C H 0.1945 0.0291 0.4780 0.068 Uiso 1 1 calc R U . . .
C6 C -0.00948(15) 0.4043(3) 0.69996(10) 0.0300(4) Uani 1 1 d . . . . .
C7 C -0.06861(16) 0.3056(3) 0.73332(11) 0.0326(5) Uani 1 1 d . . . . .
C8 C -0.11961(16) 0.3764(3) 0.78045(11) 0.0363(5) Uani 1 1 d . . . . .
H8A H -0.1604 0.3104 0.8030 0.044 Uiso 1 1 calc R U . . .
C9 C -0.11282(17) 0.5395(3) 0.79550(12) 0.0390(5) Uani 1 1 d . . . . .
C10 C -0.05221(18) 0.6337(3) 0.76276(12) 0.0397(5) Uani 1 1 d . . . . .
H10A H -0.0465 0.7457 0.7728 0.048 Uiso 1 1 calc R U . . .
C11 C 0.00083(16) 0.5688(3) 0.71530(11) 0.0349(5) Uani 1 1 d . . . . .
C12 C -0.0761(2) 0.1278(3) 0.71992(14) 0.0449(6) Uani 1 1 d . . . . .
H12A H -0.1037 0.1084 0.6702 0.067 Uiso 1 1 calc R U . . .
H12B H -0.1212 0.0794 0.7473 0.067 Uiso 1 1 calc R U . . .
H12C H -0.0082 0.0793 0.7336 0.067 Uiso 1 1 calc R U . . .
C13 C -0.1697(2) 0.6109(4) 0.84678(15) 0.0572(8) Uani 1 1 d . . . . .
H13A H -0.2205 0.5335 0.8556 0.086 Uiso 1 1 calc R U . . .
H13B H -0.2040 0.7102 0.8273 0.086 Uiso 1 1 calc R U . . .
H13C H -0.1216 0.6354 0.8907 0.086 Uiso 1 1 calc R U . . .
C14 C 0.0679(2) 0.6743(3) 0.68162(15) 0.0498(6) Uani 1 1 d . . . . .
H14A H 0.1385 0.6362 0.6948 0.075 Uiso 1 1 calc R U . . .
H14B H 0.0642 0.7858 0.6974 0.075 Uiso 1 1 calc R U . . .
H14C H 0.0446 0.6695 0.6308 0.075 Uiso 1 1 calc R U . . .
C15 C 0.31399(15) 0.1670(3) 0.58934(11) 0.0305(4) Uani 1 1 d . . . . .
C16 C 0.37819(16) 0.2861(3) 0.57296(11) 0.0332(5) Uani 1 1 d . . . . .
C17 C 0.47825(17) 0.2444(3) 0.57039(12) 0.0366(5) Uani 1 1 d . . . . .
H17A H 0.5220 0.3249 0.5587 0.044 Uiso 1 1 calc R U . . .
C18 C 0.51526(16) 0.0899(3) 0.58434(11) 0.0369(5) Uani 1 1 d . . . . .
C19 C 0.45088(17) -0.0254(3) 0.60170(12) 0.0385(5) Uani 1 1 d . . . . .
H19A H 0.4757 -0.1319 0.6116 0.046 Uiso 1 1 calc R U . . .
C20 C 0.35020(16) 0.0099(3) 0.60515(12) 0.0354(5) Uani 1 1 d . . . . .
C21 C 0.3433(2) 0.4572(3) 0.55998(15) 0.0504(6) Uani 1 1 d . . . . .
H21A H 0.2917 0.4633 0.5163 0.076 Uiso 1 1 calc R U . . .
H21B H 0.4015 0.5254 0.5565 0.076 Uiso 1 1 calc R U . . .
H21C H 0.3138 0.4947 0.5986 0.076 Uiso 1 1 calc R U . . .
C22 C 0.62396(17) 0.0488(4) 0.58169(14) 0.0493(7) Uani 1 1 d . . . . .
H22A H 0.6523 0.1348 0.5574 0.074 Uiso 1 1 calc R U . . .
H22B H 0.6252 -0.0530 0.5566 0.074 Uiso 1 1 calc R U . . .
H22C H 0.6648 0.0380 0.6293 0.074 Uiso 1 1 calc R U . . .
C23 C 0.2825(2) -0.1174(3) 0.62566(16) 0.0515(7) Uani 1 1 d . . . . .
H23A H 0.2561 -0.0795 0.6656 0.077 Uiso 1 1 calc R U . . .
H23B H 0.3218 -0.2165 0.6385 0.077 Uiso 1 1 calc R U . . .
H23C H 0.2255 -0.1392 0.5863 0.077 Uiso 1 1 calc R U . . .

loop_
_atom_site_aniso_label
_atom_site_aniso_U_11
_atom_site_aniso_U_22
_atom_site_aniso_U_33
_atom_site_aniso_U_23
_atom_site_aniso_U_13
_atom_site_aniso_U_12
Mg1 0.0218(2) 0.0430(5) 0.0227(14) -0.0024(11) 0.0045(9) 0.0033(3)
Zn1 0.0218(2) 0.0430(5) 0.0227(14) -0.0024(11) 0.0045(9) 0.0033(3)
N1 0.0267(9) 0.0400(10) 0.0283(9) -0.0022(8) 0.0081(7) 0.0051(7)
C1 0.0229(10) 0.0427(13) 0.0316(11) 0.0001(9) 0.0058(8) 0.0044(8)
C2 0.0280(11) 0.0544(14) 0.0274(10) -0.0062(10) 0.0035(8) 0.0053(9)
C3 0.0297(11) 0.0449(13) 0.0306(11) -0.0042(9) 0.0084(9) 0.0036(9)
N3 0.0228(8) 0.0403(10) 0.0329(9) -0.0042(8) 0.0064(7) 0.0055(7)
C4 0.0257(11) 0.0589(15) 0.0363(12) -0.0028(11) 0.0023(9) 0.0098(10)
C5 0.0348(12) 0.0682(17) 0.0332(12) -0.0116(12) 0.0059(10) 0.0099(11)
C6 0.0235(9) 0.0397(11) 0.0268(10) -0.0013(9) 0.0053(8) 0.0052(8)
C7 0.0269(10) 0.0403(13) 0.0296(11) -0.0001(9) 0.0037(8) 0.0017(9)
C8 0.0283(11) 0.0497(14) 0.0320(11) 0.0010(10) 0.0089(9) -0.0005(9)
C9 0.0319(11) 0.0539(14) 0.0323(11) -0.0086(10) 0.0097(9) 0.0069(10)
C10 0.0395(12) 0.0387(13) 0.0412(13) -0.0083(10) 0.0094(10) 0.0027(10)
C11 0.0306(11) 0.0399(12) 0.0347(11) -0.0003(10) 0.0082(9) 0.0026(9)
C12 0.0472(14) 0.0419(14) 0.0465(14) -0.0005(11) 0.0121(11) -0.0029(11)
C13 0.0505(16) 0.075(2) 0.0521(16) -0.0201(14) 0.0235(13) 0.0034(14)
C14 0.0531(16) 0.0460(14) 0.0545(16) 0.0008(12) 0.0209(13) -0.0049(12)
C15 0.0247(10) 0.0399(12) 0.0276(10) -0.0042(9) 0.0071(8) 0.0049(8)
C16 0.0275(10) 0.0394(12) 0.0325(11) -0.0015(9) 0.0061(8) 0.0050(9)
C17 0.0281(11) 0.0476(14) 0.0349(11) -0.0030(10) 0.0089(9) 0.0000(9)
C18 0.0266(11) 0.0514(14) 0.0320(11) -0.0059(10) 0.0049(8) 0.0086(10)
C19 0.0344(12) 0.0414(13) 0.0399(12) -0.0029(10) 0.0082(10) 0.0125(10)
C20 0.0329(11) 0.0381(12) 0.0361(12) -0.0028(10) 0.0093(9) 0.0049(9)
C21 0.0438(14) 0.0413(14) 0.0683(18) 0.0046(13) 0.0171(13) 0.0058(11)
C22 0.0282(12) 0.0707(18) 0.0493(15) -0.0085(13) 0.0089(10) 0.0132(11)
C23 0.0485(15) 0.0398(14) 0.0703(18) 0.0037(13) 0.0219(13) 0.0007(11)

loop_
_atom_type_symbol
_atom_type_description
_atom_type_scat_dispersion_real
_atom_type_scat_dispersion_imag
_atom_type_scat_source
C C 0.0181 0.0091 'International Tables Vol C Tables 4.2.6.8 and 6.1.1.4'
H H 0.0000 0.0000 'International Tables Vol C Tables 4.2.6.8 and 6.1.1.4'
Mg Mg 0.1719 0.1771 'International Tables Vol C Tables 4.2.6.8 and 6.1.1.4'
N N 0.0311 0.0180 'International Tables Vol C Tables 4.2.6.8 and 6.1.1.4'
Zn Zn -1.5491 0.6778 'International Tables Vol C Tables 4.2.6.8 and 6.1.1.4'

loop_
_geom_angle_atom_site_label_1
_geom_angle_atom_site_label_2
_geom_angle_atom_site_label_3
_geom_angle
_geom_angle_site_symmetry_3
N1 Mg1 N3 89.7(8) .
N1 Mg1 Mg1 138.6(15) 2_556
N3 Mg1 Mg1 131.6(16) 2_556
N3 Zn1 N1 94.1(3) .
N3 Zn1 Zn1 133.8(6) 2_556
N1 Zn1 Zn1 132.1(5) 2_556
C1 N1 C6 118.57(17) .
C1 N1 Zn1 123.6(3) .
C6 N1 Zn1 117.9(3) .
C1 N1 Mg1 127.1(6) .
C6 N1 Mg1 114.3(6) .
N1 C1 C2 124.34(19) .
N1 C1 C4 119.49(18) .
C2 C1 C4 116.16(19) .
C1 C2 C3 128.8(2) .
N3 C3 C2 124.10(19) .
N3 C3 C5 119.97(19) .
C2 C3 C5 115.92(19) .
C3 N3 C15 118.68(17) .
C3 N3 Zn1 124.6(3) .
C15 N3 Zn1 116.7(3) .
C3 N3 Mg1 125.3(7) .
C15 N3 Mg1 116.0(7) .
C11 C6 C7 120.69(19) .
C11 C6 N1 119.39(19) .
C7 C6 N1 119.88(19) .
C8 C7 C6 118.3(2) .
C8 C7 C12 120.5(2) .
C6 C7 C12 121.2(2) .
C9 C8 C7 122.3(2) .
C10 C9 C8 118.1(2) .
C10 C9 C13 121.5(2) .
C8 C9 C13 120.4(2) .
C9 C10 C11 122.0(2) .
C10 C11 C6 118.6(2) .
C10 C11 C14 120.6(2) .
C6 C11 C14 120.9(2) .
C16 C15 C20 120.46(19) .
C16 C15 N3 119.37(19) .
C20 C15 N3 120.1(2) .
C15 C16 C17 118.7(2) .
C15 C16 C21 121.57(19) .
C17 C16 C21 119.7(2) .
C18 C17 C16 122.0(2) .
C19 C18 C17 118.3(2) .
C19 C18 C22 121.0(2) .
C17 C18 C22 120.8(2) .
C18 C19 C20 122.1(2) .
C19 C20 C15 118.5(2) .
C19 C20 C23 120.9(2) .
C15 C20 C23 120.7(2) .

loop_
_geom_bond_atom_site_label_1
_geom_bond_atom_site_label_2
_geom_bond_distance
_geom_bond_site_symmetry_2
Mg1 N1 2.04(2) .
Mg1 N3 2.11(2) .
Mg1 Mg1 2.42(4) 2_556
Zn1 N3 1.982(8) .
Zn1 N1 2.013(10) .
Zn1 Zn1 2.628(16) 2_556
N1 C1 1.329(3) .
N1 C6 1.436(2) .
C1 C2 1.396(3) .
C1 C4 1.517(3) .
C2 C3 1.400(3) .
C3 N3 1.327(3) .
C3 C5 1.521(3) .
N3 C15 1.438(2) .
C6 C11 1.399(3) .
C6 C7 1.399(3) .
C7 C8 1.396(3) .
C7 C12 1.498(3) .
C8 C9 1.384(3) .
C9 C10 1.384(3) .
C9 C13 1.511(3) .
C10 C11 1.398(3) .
C11 C14 1.509(3) .
C15 C16 1.395(3) .
C15 C20 1.402(3) .
C16 C17 1.401(3) .
C16 C21 1.500(3) .
C17 C18 1.381(3) .
C18 C19 1.381(3) .
C18 C22 1.512(3) .
C19 C20 1.401(3) .
C20 C23 1.506(3) .
